data_4300405
loop_
_publ_author_name
'Wei Lai'
'Steven M. Berry'
'Deborah C. Bebout'
'Raymond J. Butcher'

_publ_section_title
;
Investigation of Group 12 Metal Complexes with a Tridentate SNS Ligand by
X-ray Crystallography and 1H NMR Spectroscopy
;
_journal_name_full 'Inorganic Chemistry'
_journal_page_first 571
_journal_page_last 581
_journal_paper_doi 10.1021/ic051091+
_journal_volume 45
_journal_year 2006
_chemical_formula_sum 'C9 H13 Cl2 N S2 Zn'
_chemical_formula_weight 335.59
_space_group_IT_number 19
_space_group_name_Hall 'P 2ac 2ab'
_space_group_name_H-M_alt 'P 21 21 21'
_symmetry_cell_setting orthorhombic
_symmetry_space_group_name_Hall 'P 2ac 2ab'
_symmetry_space_group_name_H-M 'P 21 21 21'
_cell_angle_alpha 90.00
_cell_angle_beta 90.00
_cell_angle_gamma 90.00
_cell_formula_units_Z 8
_cell_length_a 15.090(6)
_cell_length_b 15.121(6)
_cell_length_c 11.663(5)
_cell_measurement_temperature 103(2)
_cell_volume 2661.2(19)
_diffrn_ambient_temperature 103(2)
_exptl_crystal_density_diffrn 1.675
_cod_depositor_comments
;
The following automatic conversions were performed:
'_symmetry_cell_setting' value 'Orthorhombic' changed to 'orthorhombic'
according to '/home/saulius/struct/CIF-dictionaries/cif_core.dic'
dictionary named 'cif_core.dic' version 2.4.1 from 2010-06-29.

Automatic conversion script
Id: cif_fix_enum 1527 2010-12-29 10:47:43Z saulius 
;
_cod_database_code 4300405

loop_
_symmetry_equiv_pos_as_xyz
'x, y, z'
'-x+1/2, -y, z+1/2'
'-x, y+1/2, -z+1/2'
'x+1/2, -y+1/2, -z'

loop_
_atom_site_label
_atom_site_type_symbol
_atom_site_fract_x
_atom_site_fract_y
_atom_site_fract_z
_atom_site_U_iso_or_equiv
_atom_site_adp_type
_atom_site_occupancy
_atom_site_symmetry_multiplicity
_atom_site_calc_flag
_atom_site_refinement_flags
_atom_site_disorder_assembly
_atom_site_disorder_group
Zn1 Zn 0.683293(12) 0.090351(12) 0.174348(15) 0.01492(4) Uani 1 1 d . . .
Zn2 Zn 0.650259(12) 0.575246(13) -0.115230(16) 0.01707(5) Uani 1 1 d . . .
Cl1A Cl 0.58800(3) -0.01568(3) 0.11707(4) 0.01995(8) Uani 1 1 d . . .
Cl2A Cl 0.69026(3) 0.16311(3) 0.34074(3) 0.02027(8) Uani 1 1 d . . .
Cl1B Cl 0.62194(3) 0.64532(3) -0.27833(4) 0.02770(10) Uani 1 1 d . . .
Cl2B Cl 0.58322(3) 0.44934(3) -0.06548(4) 0.02249(9) Uani 1 1 d . . .
S1A S 0.59945(3) 0.22274(3) 0.08784(4) 0.01779(8) Uani 1 1 d . . .
S2A S 0.80858(3) -0.02019(3) 0.22097(3) 0.01793(8) Uani 1 1 d . . .
S1B S 0.79410(3) 0.49158(3) -0.17798(4) 0.02227(9) Uani 1 1 d . . .
S2B S 0.54745(3) 0.68382(3) 0.00058(4) 0.02641(10) Uani 1 1 d . . .
N1A N 0.77491(9) 0.12466(9) 0.04892(12) 0.0139(3) Uani 1 1 d . . .
N1B N 0.74228(9) 0.62813(9) -0.00115(12) 0.0157(3) Uani 1 1 d . . .
C1A C 0.55497(13) 0.19295(13) -0.04957(16) 0.0262(4) Uani 1 1 d . . .
H1AA H 0.5437 0.2466 -0.0944 0.039 Uiso 1 1 calc R . .
H1AB H 0.4993 0.1605 -0.0390 0.039 Uiso 1 1 calc R . .
H1AC H 0.5975 0.1554 -0.0903 0.039 Uiso 1 1 calc R . .
C2A C 0.70467(11) 0.26958(11) 0.04607(15) 0.0182(3) Uani 1 1 d . . .
H2AA H 0.6940 0.3167 -0.0112 0.022 Uiso 1 1 calc R . .
H2AB H 0.7323 0.2974 0.1141 0.022 Uiso 1 1 calc R . .
C3A C 0.76843(11) 0.20375(11) -0.00371(14) 0.0152(3) Uani 1 1 d . . .
C4A C 0.82129(11) 0.22526(11) -0.09683(14) 0.0189(3) Uani 1 1 d . . .
H4AA H 0.8160 0.2812 -0.1332 0.023 Uiso 1 1 calc R . .
C5A C 0.88214(11) 0.16343(12) -0.13593(14) 0.0203(4) Uani 1 1 d . . .
H5AA H 0.9182 0.1763 -0.2006 0.024 Uiso 1 1 calc R . .
C6A C 0.89004(11) 0.08342(12) -0.08064(14) 0.0189(3) Uani 1 1 d . . .
H6AA H 0.9321 0.0409 -0.1058 0.023 Uiso 1 1 calc R . .
C7A C 0.83562(10) 0.06593(11) 0.01233(13) 0.0156(3) Uani 1 1 d . . .
C8A C 0.84187(12) -0.02200(11) 0.07277(14) 0.0194(3) Uani 1 1 d . . .
H8AA H 0.9039 -0.0431 0.0683 0.023 Uiso 1 1 calc R . .
H8AB H 0.8044 -0.0652 0.0314 0.023 Uiso 1 1 calc R . .
C9A C 0.89597(12) 0.04599(14) 0.28243(16) 0.0260(4) Uani 1 1 d . . .
H9AA H 0.9535 0.0200 0.2629 0.039 Uiso 1 1 calc R . .
H9AB H 0.8892 0.0477 0.3660 0.039 Uiso 1 1 calc R . .
H9AC H 0.8926 0.1062 0.2518 0.039 Uiso 1 1 calc R . .
C1B C 0.86540(12) 0.57383(12) -0.24118(15) 0.0235(4) Uani 1 1 d . . .
H1BA H 0.9272 0.5604 -0.2222 0.035 Uiso 1 1 calc R . .
H1BB H 0.8498 0.6323 -0.2111 0.035 Uiso 1 1 calc R . .
H1BC H 0.8579 0.5735 -0.3246 0.035 Uiso 1 1 calc R . .
C2B C 0.83315(12) 0.49605(12) -0.03262(16) 0.0253(4) Uani 1 1 d . . .
H2BA H 0.8032 0.4493 0.0124 0.030 Uiso 1 1 calc R . .
H2BB H 0.8975 0.4833 -0.0318 0.030 Uiso 1 1 calc R . .
C3B C 0.81732(11) 0.58374(12) 0.02430(14) 0.0213(3) Uani 1 1 d . . .
C4B C 0.87812(14) 0.61621(17) 0.10215(18) 0.0387(5) Uani 1 1 d . . .
H4BA H 0.9308 0.5844 0.1188 0.046 Uiso 1 1 calc R . .
C5B C 0.86076(18) 0.69551(19) 0.15504(19) 0.0493(7) Uani 1 1 d . . .
H5BA H 0.9015 0.7189 0.2093 0.059 Uiso 1 1 calc R . .
C6B C 0.78402(17) 0.74116(15) 0.12927(17) 0.0393(6) Uani 1 1 d . . .
H6BA H 0.7715 0.7959 0.1657 0.047 Uiso 1 1 calc R . .
C7B C 0.72532(13) 0.70614(12) 0.04946(16) 0.0240(4) Uani 1 1 d . . .
C8B C 0.64349(15) 0.75472(12) 0.01283(19) 0.0327(5) Uani 1 1 d . . .
H8BA H 0.6547 0.7832 -0.0622 0.039 Uiso 1 1 calc R . .
H8BB H 0.6307 0.8020 0.0692 0.039 Uiso 1 1 calc R . .
C9B C 0.54085(13) 0.64407(13) 0.14517(15) 0.0238(4) Uani 1 1 d . . .
H9BA H 0.5256 0.6931 0.1965 0.036 Uiso 1 1 calc R . .
H9BB H 0.5982 0.6192 0.1678 0.036 Uiso 1 1 calc R . .
H9BC H 0.4951 0.5982 0.1503 0.036 Uiso 1 1 calc R . .

loop_
_atom_site_aniso_label
_atom_site_aniso_U_11
_atom_site_aniso_U_22
_atom_site_aniso_U_33
_atom_site_aniso_U_23
_atom_site_aniso_U_13
_atom_site_aniso_U_12
Zn1 0.01699(8) 0.01435(9) 0.01341(8) -0.00106(7) 0.00109(7) -0.00279(7)
Zn2 0.01636(9) 0.01954(10) 0.01531(9) 0.00106(8) -0.00228(7) -0.00051(7)
Cl1A 0.02122(18) 0.01717(19) 0.02146(19) -0.00113(17) -0.00161(16) -0.00546(15)
Cl2A 0.02624(19) 0.0206(2) 0.01393(17) -0.00315(15) -0.00005(15) -0.00326(17)
Cl1B 0.0257(2) 0.0393(3) 0.0180(2) 0.00828(19) -0.00368(16) 0.00104(19)
Cl2B 0.01966(19) 0.0201(2) 0.0277(2) 0.00367(17) -0.00002(16) -0.00136(16)
S1A 0.01756(19) 0.0175(2) 0.0183(2) -0.00097(16) -0.00046(14) 0.00184(16)
S2A 0.02187(19) 0.01570(19) 0.01622(18) 0.00277(15) -0.00116(16) -0.00017(16)
S1B 0.0219(2) 0.0167(2) 0.0282(2) -0.00278(19) 0.00533(17) 0.00285(16)
S2B 0.0284(2) 0.0258(3) 0.0250(2) 0.0061(2) 0.00603(18) 0.01307(19)
N1A 0.0174(6) 0.0113(6) 0.0132(6) -0.0011(5) -0.0009(5) -0.0016(5)
N1B 0.0200(7) 0.0135(7) 0.0138(6) 0.0015(6) 0.0017(5) -0.0042(5)
C1A 0.0265(9) 0.0291(10) 0.0229(9) 0.0017(8) -0.0073(7) -0.0057(8)
C2A 0.0190(8) 0.0111(8) 0.0245(8) -0.0013(7) -0.0011(6) 0.0003(6)
C3A 0.0160(8) 0.0135(8) 0.0159(7) -0.0015(6) -0.0035(6) -0.0014(6)
C4A 0.0230(8) 0.0157(8) 0.0181(8) 0.0031(6) -0.0019(6) -0.0037(7)
C5A 0.0208(8) 0.0244(9) 0.0158(8) 0.0009(7) 0.0028(6) -0.0045(7)
C6A 0.0182(8) 0.0221(9) 0.0164(8) -0.0036(7) 0.0001(6) 0.0012(7)
C7A 0.0178(8) 0.0149(8) 0.0140(7) -0.0009(6) -0.0036(6) 0.0015(6)
C8A 0.0281(9) 0.0148(8) 0.0154(8) -0.0007(6) 0.0001(6) 0.0035(7)
C9A 0.0216(9) 0.0360(11) 0.0205(8) -0.0041(8) -0.0030(7) -0.0048(8)
C1B 0.0224(8) 0.0251(9) 0.0231(8) 0.0079(8) 0.0030(6) 0.0032(7)
C2B 0.0227(9) 0.0271(10) 0.0261(9) 0.0141(8) 0.0031(7) 0.0072(7)
C3B 0.0196(8) 0.0280(9) 0.0163(8) 0.0098(7) -0.0003(6) -0.0037(8)
C4B 0.0302(10) 0.0598(15) 0.0260(10) 0.0118(11) -0.0101(8) -0.0150(10)
C5B 0.0561(15) 0.0690(18) 0.0228(10) 0.0022(11) -0.0090(10) -0.0387(14)
C6B 0.0681(16) 0.0295(11) 0.0202(9) -0.0085(9) 0.0149(10) -0.0293(11)
C7B 0.0361(10) 0.0176(9) 0.0183(8) 0.0000(7) 0.0116(7) -0.0094(8)
C8B 0.0471(12) 0.0122(9) 0.0387(11) 0.0033(8) 0.0230(10) 0.0027(8)
C9B 0.0261(9) 0.0234(10) 0.0220(9) 0.0018(7) 0.0059(7) -0.0020(7)

loop_
_geom_bond_atom_site_label_1
_geom_bond_atom_site_label_2
_geom_bond_distance
_geom_bond_site_symmetry_2
_geom_bond_publ_flag
Zn1 N1A 2.0785(15) . ?
Zn1 Cl2A 2.2333(8) . ?
Zn1 Cl1A 2.2548(7) . ?
Zn1 S1A 2.5741(9) . ?
Zn1 S2A 2.5814(9) . ?
Zn2 N1B 2.0828(15) . ?
Zn2 Cl1B 2.2190(8) . ?
Zn2 Cl2B 2.2326(8) . ?
Zn2 S1B 2.6168(9) . ?
Zn2 S2B 2.6318(8) . ?
S1A C1A 1.795(2) . ?
S1A C2A 1.8056(18) . ?
S2A C8A 1.8002(18) . ?
S2A C9A 1.8039(19) . ?
S1B C2B 1.796(2) . ?
S1B C1B 1.8022(19) . ?
S2B C9B 1.7931(19) . ?
S2B C8B 1.808(2) . ?
N1A C7A 1.345(2) . ?
N1A C3A 1.348(2) . ?
N1B C7B 1.344(2) . ?
N1B C3B 1.349(2) . ?
C1A H1AA 0.9800 . ?
C1A H1AB 0.9800 . ?
C1A H1AC 0.9800 . ?
C2A C3A 1.501(2) . ?
C2A H2AA 0.9900 . ?
C2A H2AB 0.9900 . ?
C3A C4A 1.386(2) . ?
C4A C5A 1.388(3) . ?
C4A H4AA 0.9500 . ?
C5A C6A 1.376(3) . ?
C5A H5AA 0.9500 . ?
C6A C7A 1.386(2) . ?
C6A H6AA 0.9500 . ?
C7A C8A 1.508(2) . ?
C8A H8AA 0.9900 . ?
C8A H8AB 0.9900 . ?
C9A H9AA 0.9800 . ?
C9A H9AB 0.9800 . ?
C9A H9AC 0.9800 . ?
C1B H1BA 0.9800 . ?
C1B H1BB 0.9800 . ?
C1B H1BC 0.9800 . ?
C2B C3B 1.502(3) . ?
C2B H2BA 0.9900 . ?
C2B H2BB 0.9900 . ?
C3B C4B 1.381(3) . ?
C4B C5B 1.374(4) . ?
C4B H4BA 0.9500 . ?
C5B C6B 1.381(4) . ?
C5B H5BA 0.9500 . ?
C6B C7B 1.390(3) . ?
C6B H6BA 0.9500 . ?
C7B C8B 1.499(3) . ?
C8B H8BA 0.9900 . ?
C8B H8BB 0.9900 . ?
C9B H9BA 0.9800 . ?
C9B H9BB 0.9800 . ?
C9B H9BC 0.9800 . ?
